data_4070708
loop_
_publ_author_name
'Stanley, Jane L.'
'Heiden, Zachariah M.'
'Rauchfuss, Thomas B.'
'Wilson, Scott R.'
'De Gioia, Luca'
'Zampella, Guiseppe'

_publ_contact_author
; 
Scott R. Wilson 
University of Illinois 
School of Chemical Sciences, Box 59-1 
505 South Mathews Avenue 
Urbana, Illinois  61801 
USA 
;
_publ_section_title
;
 Desymmetrized Diiron Azadithiolato Carbonyls: A Step Toward Modeling the
 Iron-Only Hydrogenases.
;
_journal_issue 1
_journal_name_full Organometallics
_journal_page_first 119
_journal_page_last 125
_journal_paper_doi 10.1021/om7009599
_journal_volume 27
_journal_year 2008
_chemical_formula_moiety 'C8 H5 Fe2 N O6 S2'
_chemical_formula_sum 'C8 H5 Fe2 N O6 S2'
_chemical_formula_weight 386.95
_chemical_name_systematic
; 
? 
;
_space_group_IT_number 11
_symmetry_cell_setting monoclinic
_symmetry_space_group_name_Hall '-P 2yb'
_symmetry_space_group_name_H-M 'P 1 21/m 1'
_atom_sites_solution_hydrogens geom
_atom_sites_solution_primary direct
_atom_sites_solution_secondary difmap
_audit_creation_method SHELXL-97
_audit_update_record
; 
2006-12-19   text and data added, jls 
;
_cell_angle_alpha 90.00
_cell_angle_beta 108.980(2)
_cell_angle_gamma 90.00
_cell_formula_units_Z 2
_cell_length_a 6.8441(7)
_cell_length_b 13.6033(14)
_cell_length_c 7.7636(8)
_cell_measurement_reflns_used 5260
_cell_measurement_temperature 297(2)
_cell_measurement_theta_max 32.96
_cell_measurement_theta_min 2.77
_cell_volume 683.51(12)
_computing_cell_refinement 'SAINT V6.22 (Bruker, 2001)'
_computing_data_collection 'APEX2 V1.0-27 (Bruker, 2004)'
_computing_data_reduction 'SAINT V6.22 (Bruker, 2001)'
_computing_molecular_graphics 'SHELXTL V6.12 (Bruker, 2001)'
_computing_publication_material 'XCIF (Bruker, 2001)'
_computing_structure_refinement 'SHELXTL V6.12 (Bruker, 2001)'
_computing_structure_solution 'SHELXTL V6.12 (Bruker, 2001)'
_diffrn_ambient_temperature 297(2)
_diffrn_measured_fraction_theta_full 0.992
_diffrn_measured_fraction_theta_max 0.992
_diffrn_measurement_device 'Bruker Kappa/ApexII CCD'
_diffrn_measurement_method 'profile data from \f and \w scans'
_diffrn_radiation_monochromator graphite
_diffrn_radiation_source 'fine-focus sealed tube'
_diffrn_radiation_type MoK\a
_diffrn_radiation_wavelength 0.71073
_diffrn_radiation_wavelength_id ga73oas
_diffrn_reflns_av_R_equivalents 0.0172
_diffrn_reflns_av_sigmaI/netI 0.0159
_diffrn_reflns_limit_h_max 6
_diffrn_reflns_limit_h_min -10
_diffrn_reflns_limit_k_max 17
_diffrn_reflns_limit_k_min -21
_diffrn_reflns_limit_l_max 12
_diffrn_reflns_limit_l_min -8
_diffrn_reflns_number 9988
_diffrn_reflns_theta_full 34.00
_diffrn_reflns_theta_max 34.00
_diffrn_reflns_theta_min 2.77
_exptl_absorpt_coefficient_mu 2.444
_exptl_absorpt_correction_T_max 0.7095
_exptl_absorpt_correction_T_min 0.5327
_exptl_absorpt_correction_type integration
_exptl_absorpt_process_details 'SHELXTL/XPREP (Bruker, 2001)'
_exptl_crystal_colour red
_exptl_crystal_density_diffrn 1.880
_exptl_crystal_density_method 'not measured'
_exptl_crystal_description prism
_exptl_crystal_F_000 384
_exptl_crystal_id ga73oas
_exptl_crystal_preparation
; 
The data crystal was mounted using epoxy to a 0.3 mm cryo-loop 
(Hampton Research) with the (-1 -1 1) scattering planes roughly 
normal to the spindle axis. 
;
_exptl_crystal_size_max 0.39
_exptl_crystal_size_mid 0.22
_exptl_crystal_size_min 0.18
_refine_diff_density_max 0.320
_refine_diff_density_min -0.254
_refine_diff_density_rms 0.055
_refine_ls_extinction_coef 0.0062(12)
_refine_ls_extinction_expression Fc^*^=kFc[1+0.001xFc^2^\l^3^/sin(2\q)]^-1/4^
_refine_ls_extinction_method SHELXL
_refine_ls_goodness_of_fit_ref 1.041
_refine_ls_hydrogen_treatment mixed
_refine_ls_matrix_type full
_refine_ls_number_parameters 101
_refine_ls_number_reflns 2870
_refine_ls_number_restraints 2
_refine_ls_restrained_S_all 1.041
_refine_ls_R_factor_all 0.0322
_refine_ls_R_factor_gt 0.0239
_refine_ls_shift/su_max 0.001
_refine_ls_shift/su_mean 0.000
_refine_ls_structure_factor_coef Fsqd
_refine_ls_weighting_details 'calc w=1/[\s^2^(Fo^2^)+(0.0337P)^2^+0.0719P] where P=(Fo^2^+2Fc^2^)/3'
_refine_ls_weighting_scheme calc
_refine_ls_wR_factor_gt 0.0600
_refine_ls_wR_factor_ref 0.0641
_reflns_number_gt 2386
_reflns_number_total 2870
_reflns_threshold_expression >2sigma(I)
_cod_data_source_file om7009599-file003.cif
_cod_data_source_block ga73oas
_cod_depositor_comments
;
The following automatic conversions were performed:

'_symmetry_cell_setting' value 'Monoclinic' changed to 'monoclinic'
according to /home/saulius/struct/CIF-dictionaries/cif_core.dic
dictionary named 'cif_core.dic' version 2.4.1 from 2010-06-29.

Automatic conversion script
Id: cif_fix_values 1715 2011-07-08 13:25:40Z adriana 
;
_cod_original_sg_symbol_Hall '-P 2yb '
_cod_original_sg_symbol_H-M 'P 21/m  '
_cod_database_code 4070708

loop_
_symmetry_equiv_pos_as_xyz
'x, y, z'
'-x, y+1/2, -z'
'-x, -y, -z'
'x, -y-1/2, z'

loop_
_atom_site_label
_atom_site_type_symbol
_atom_site_fract_x
_atom_site_fract_y
_atom_site_fract_z
_atom_site_U_iso_or_equiv
_atom_site_adp_type
_atom_site_occupancy
_atom_site_symmetry_multiplicity
_atom_site_calc_flag
_atom_site_refinement_flags
Fe1 Fe 0.71898(2) 0.157558(12) 0.77969(2) 0.03408(6) Uani 1 1 d .
S1 S 0.48810(6) 0.2500 0.85959(5) 0.03489(9) Uani 1 2 d S
S2 S 0.95964(6) 0.2500 0.98311(6) 0.03870(10) Uani 1 2 d S
O1 O 0.7235(2) -0.02657(9) 0.9775(2) 0.0786(4) Uani 1 1 d .
O2 O 0.38998(19) 0.11541(10) 0.43608(15) 0.0686(3) Uani 1 1 d .
O3 O 1.0297(2) 0.10518(12) 0.60910(19) 0.0791(4) Uani 1 1 d .
N1 N 0.7327(4) 0.2102(2) 1.2222(3) 0.0526(6) Uani 0.50 1 d PD
H1 H 0.7334(13) 0.1453(8) 1.210(6) 0.079 Uiso 0.50 1 d PD
C1 C 0.7214(2) 0.04470(10) 0.9001(2) 0.0484(3) Uani 1 1 d .
C2 C 0.5166(2) 0.13130(10) 0.57032(18) 0.0454(3) Uani 1 1 d .
C3 C 0.9111(2) 0.12626(12) 0.67630(19) 0.0495(3) Uani 1 1 d .
C4 C 0.5459(3) 0.2500 1.1101(2) 0.0477(4) Uani 1 2 d SD
H4A H 0.5398 0.3176 1.1477 0.057 Uiso 0.50 1 calc PR
H4B H 0.4350 0.2149 1.1357 0.057 Uiso 0.50 1 calc PR
C5 C 0.9188(3) 0.2500 1.2087(2) 0.0549(5) Uani 1 2 d SD
H5A H 1.0327 0.2143 1.2932 0.066 Uiso 0.50 1 calc PR
H5B H 0.9287 0.3175 1.2509 0.066 Uiso 0.50 1 calc PR

loop_
_atom_site_aniso_label
_atom_site_aniso_U_11
_atom_site_aniso_U_22
_atom_site_aniso_U_33
_atom_site_aniso_U_23
_atom_site_aniso_U_13
_atom_site_aniso_U_12
Fe1 0.03667(10) 0.03247(9) 0.03360(9) -0.00090(5) 0.01212(7) 0.00093(6)
S1 0.03016(16) 0.0413(2) 0.03319(17) 0.000 0.01030(14) 0.000
S2 0.02972(17) 0.0489(2) 0.03580(18) 0.000 0.00838(14) 0.000
O1 0.0985(10) 0.0520(7) 0.0875(9) 0.0258(6) 0.0333(8) 0.0063(6)
O2 0.0639(7) 0.0829(8) 0.0483(6) -0.0177(6) 0.0036(5) -0.0051(6)
O3 0.0714(8) 0.1031(11) 0.0771(8) -0.0151(8) 0.0439(7) 0.0085(7)
N1 0.0483(11) 0.0757(17) 0.0343(9) 0.0104(9) 0.0140(8) 0.0057(11)
C1 0.0526(7) 0.0415(6) 0.0515(7) 0.0036(5) 0.0176(6) 0.0034(5)
C2 0.0511(7) 0.0435(6) 0.0420(6) -0.0066(5) 0.0157(5) -0.0002(5)
C3 0.0517(7) 0.0531(7) 0.0457(7) -0.0061(6) 0.0184(6) 0.0026(6)
C4 0.0448(9) 0.0672(12) 0.0354(8) 0.000 0.0191(7) 0.000
C5 0.0423(9) 0.0877(16) 0.0302(8) 0.000 0.0056(7) 0.000

loop_
_atom_type_symbol
_atom_type_description
_atom_type_scat_dispersion_real
_atom_type_scat_dispersion_imag
_atom_type_scat_source
C C 0.0033 0.0016 'International Tables Vol C Tables 4.2.6.8 and 6.1.1.4'
H H 0.0000 0.0000 'International Tables Vol C Tables 4.2.6.8 and 6.1.1.4'
N N 0.0061 0.0033 'International Tables Vol C Tables 4.2.6.8 and 6.1.1.4'
O O 0.0106 0.0060 'International Tables Vol C Tables 4.2.6.8 and 6.1.1.4'
S S 0.1246 0.1234 'International Tables Vol C Tables 4.2.6.8 and 6.1.1.4'
Fe Fe 0.3463 0.8444 'International Tables Vol C Tables 4.2.6.8 and 6.1.1.4'

loop_
_exptl_crystal_face_index_h
_exptl_crystal_face_index_k
_exptl_crystal_face_index_l
_exptl_crystal_face_perp_dist
0.00 1.00 0.00 0.1100
0.00 -1.00 0.00 0.1100
1.00 2.00 -2.00 0.1600
-1.00 -2.00 2.00 0.1300
-2.00 0.00 1.00 0.1200
2.00 0.00 -1.00 0.1100
-2.00 1.00 0.00 0.0800
2.00 -1.00 0.00 0.1000
-2.00 -2.00 1.00 0.1000
2.00 1.00 2.00 0.1600
0.00 -2.00 1.00 0.0900
2.00 1.00 -2.00 0.1300
0.00 1.00 1.00 0.1900
2.00 -1.00 -2.00 0.1100
0.00 0.00 -1.00 0.1700

loop_
_geom_angle_atom_site_label_1
_geom_angle_atom_site_label_2
_geom_angle_atom_site_label_3
_geom_angle
_geom_angle_site_symmetry_3
C1 Fe1 C2 100.08(7) .
C1 Fe1 C3 98.38(7) .
C2 Fe1 C3 90.56(6) .
C1 Fe1 S2 103.36(5) .
C2 Fe1 S2 156.44(5) .
C3 Fe1 S2 88.34(5) .
C1 Fe1 S1 102.81(5) .
C2 Fe1 S1 87.52(5) .
C3 Fe1 S1 158.73(5) .
S2 Fe1 S1 85.075(15) .
C1 Fe1 Fe1 148.80(5) 4_565
C2 Fe1 Fe1 101.48(5) 4_565
C3 Fe1 Fe1 103.68(5) 4_565
S2 Fe1 Fe1 56.149(8) 4_565
S1 Fe1 Fe1 56.165(8) 4_565
C4 S1 Fe1 111.01(5) .
C4 S1 Fe1 111.01(5) 4_565
Fe1 S1 Fe1 67.671(15) 4_565
C5 S2 Fe1 111.07(5) .
C5 S2 Fe1 111.07(5) 4_565
Fe1 S2 Fe1 67.703(15) 4_565
C4 N1 C5 117.81(19) .
C4 N1 H1 110.7(14) .
C5 N1 H1 109.7(13) .
O1 C1 Fe1 179.55(16) .
O2 C2 Fe1 178.90(15) .
O3 C3 Fe1 178.66(15) .
N1 C4 S1 119.44(14) .
N1 C4 H4A 107.5 .
S1 C4 H4A 107.5 .
N1 C4 H4B 107.5 .
S1 C4 H4B 107.5 .
H4A C4 H4B 107.0 .
N1 C5 S2 118.85(14) .
N1 C5 H5A 107.6 .
S2 C5 H5A 107.6 .
N1 C5 H5B 107.6 .
S2 C5 H5B 107.6 .
H5A C5 H5B 107.0 .

loop_
_geom_bond_atom_site_label_1
_geom_bond_atom_site_label_2
_geom_bond_distance
_geom_bond_site_symmetry_2
Fe1 C1 1.7948(14) .
Fe1 C2 1.7957(14) .
Fe1 C3 1.8005(15) .
Fe1 S2 2.2575(4) .
Fe1 S1 2.2584(4) .
Fe1 Fe1 2.5150(4) 4_565
S1 C4 1.8547(18) .
S1 Fe1 2.2584(4) 4_565
S2 C5 1.861(2) .
S2 Fe1 2.2575(4) 4_565
O1 C1 1.1383(18) .
O2 C2 1.1384(17) .
O3 C3 1.1353(18) .
N1 C4 1.401(3) .
N1 C5 1.419(3) .
N1 H1 0.888(10) .
C4 H4A 0.9700 .
C4 H4B 0.9700 .
C5 H5A 0.9700 .
C5 H5B 0.9700 .
